data_4135066
loop_
_publ_author_name
'Somerville, Rosie J.'
'Odena, Carlota'
'Obst, Marc F.'
'Hazari, Nilay'
'Hopmann, Kathrin H.'
'Martin, Ruben'

_publ_section_title
;
 Ni(I)-Alkyl Complexes Bearing Phenanthroline Ligands: Experimental
 Evidence for CO<sub>2</sub> Insertion at Ni(I) Centers.
;
_journal_issue 25
_journal_name_full 'Journal of the American Chemical Society'
_journal_page_first 10936
_journal_page_last 10941
_journal_paper_doi 10.1021/jacs.0c04695
_journal_volume 142
_journal_year 2020
_chemical_formula_sum 'C37 H44 N2 Ni O0.5'
_chemical_formula_weight 583.45
_space_group_crystal_system monoclinic
_space_group_IT_number 14
_space_group_name_Hall '-P 2ybc'
_space_group_name_H-M_alt 'P 1 21/c 1'
_atom_sites_solution_hydrogens geom
_audit_creation_method SHELXL-2018/3
_cell_angle_alpha 90
_cell_angle_beta 90.9405(18)
_cell_angle_gamma 90
_cell_formula_units_Z 4
_cell_length_a 11.0083(6)
_cell_length_b 32.4592(17)
_cell_length_c 8.8043(5)
_cell_measurement_reflns_used 6102
_cell_measurement_temperature 100(2)
_cell_measurement_theta_max 23.99
_cell_measurement_theta_min 2.24
_cell_volume 3145.5(3)
_computing_cell_refinement 'Bruker APEX2 v2014.9-0'
_computing_data_collection 'Bruker APEX2 v2014.9-0'
_computing_data_reduction 'Bruker APEX2 v2014.9-0'
_computing_molecular_graphics 'shelXle (H&#x00FC;bschle, Sheldrick and Dittirch, 2011)'
_computing_publication_material 'SHELXL-2018/3 (Sheldrick, 2018)'
_computing_structure_refinement 'SHELXL-2018/3 (Sheldrick, 2018)'
_computing_structure_solution 'SHELXT (Sheldrick, 2018)'
_diffrn_ambient_temperature 100(2)
_diffrn_detector_area_resol_mean 512
_diffrn_detector_type '4K CCD area detector APEX II'
_diffrn_measured_fraction_theta_full 0.987
_diffrn_measured_fraction_theta_max 0.987
_diffrn_measurement_device_type 'APEX DUO Kappa 4-axis goniometer'
_diffrn_measurement_method
;
 Fullsphere data collection, phi and omega scans
;
_diffrn_radiation_monochromator 'Quazar MX Multilayer Optics'
_diffrn_radiation_type MoK\a
_diffrn_radiation_wavelength 0.71073
_diffrn_reflns_av_R_equivalents 0.1016
_diffrn_reflns_av_unetI/netI 0.0684
_diffrn_reflns_Laue_measured_fraction_full 0.987
_diffrn_reflns_Laue_measured_fraction_max 0.987
_diffrn_reflns_limit_h_max 13
_diffrn_reflns_limit_h_min -12
_diffrn_reflns_limit_k_max 37
_diffrn_reflns_limit_k_min -38
_diffrn_reflns_limit_l_max 8
_diffrn_reflns_limit_l_min -10
_diffrn_reflns_number 41144
_diffrn_reflns_point_group_measured_fraction_full 0.987
_diffrn_reflns_point_group_measured_fraction_max 0.987
_diffrn_reflns_theta_full 25.076
_diffrn_reflns_theta_max 25.076
_diffrn_reflns_theta_min 1.954
_diffrn_source 'Microfocus source E025 IuS'
_diffrn_source_current 0.6
_diffrn_source_power 50
_diffrn_source_size '0.2 mm x 0.2 mm fine focus'
_diffrn_source_type 'Bruker APEX DUO'
_exptl_absorpt_coefficient_mu 0.646
_exptl_absorpt_correction_T_max 0.7452
_exptl_absorpt_correction_T_min 0.4665
_exptl_absorpt_correction_type multi-scan
_exptl_absorpt_process_details SADABS-2014/4
_exptl_crystal_colour green
_exptl_crystal_density_diffrn 1.232
_exptl_crystal_description needle
_exptl_crystal_F_000 1248
_exptl_crystal_size_max 0.300
_exptl_crystal_size_mid 0.050
_exptl_crystal_size_min 0.020
_refine_diff_density_max 0.556
_refine_diff_density_min -0.439
_refine_diff_density_rms 0.071
_refine_ls_extinction_method none
_refine_ls_goodness_of_fit_ref 1.055
_refine_ls_hydrogen_treatment constr
_refine_ls_matrix_type full
_refine_ls_number_parameters 399
_refine_ls_number_reflns 5508
_refine_ls_number_restraints 61
_refine_ls_restrained_S_all 1.053
_refine_ls_R_factor_all 0.0821
_refine_ls_R_factor_gt 0.0521
_refine_ls_shift/su_max 0.002
_refine_ls_shift/su_mean 0.000
_refine_ls_structure_factor_coef Fsqd
_refine_ls_weighting_details 'w=1/[\s^2^(Fo^2^)+(0.0331P)^2^+5.2245P] where P=(Fo^2^+2Fc^2^)/3'
_refine_ls_weighting_scheme calc
_refine_ls_wR_factor_gt 0.1090
_refine_ls_wR_factor_ref 0.1217
_reflns_Friedel_coverage 0.000
_reflns_number_gt 4019
_reflns_number_total 5508
_reflns_threshold_expression 'I > 2\s(I)'
_cod_data_source_file ja0c04695_si_003.cif
_cod_data_source_block mo_RJS957
_cod_depositor_comments 'Adding full bibliography for 4135064--4135066.cif.'
_cod_original_sg_symbol_H-M 'P 21/c'
_cod_original_formula_sum 'C37 H44 N2 Ni O0.50'
_cod_database_code 4135066
_shelx_shelxl_version_number 2018/3
_shelx_space_group_comment
;
The symmetry employed for this shelxl refinement is uniquely defined
by the following loop, which should always be used as a source of
symmetry information in preference to the above space-group names.
They are only intended as comments.
;
_shelx_estimated_absorpt_t_min 0.830
_shelx_estimated_absorpt_t_max 0.987

loop_
_space_group_symop_operation_xyz
'x, y, z'
'-x, y+1/2, -z+1/2'
'-x, -y, -z'
'x, -y-1/2, z-1/2'

loop_
_atom_site_label
_atom_site_type_symbol
_atom_site_fract_x
_atom_site_fract_y
_atom_site_fract_z
_atom_site_U_iso_or_equiv
_atom_site_adp_type
_atom_site_occupancy
_atom_site_site_symmetry_order
_atom_site_calc_flag
_atom_site_refinement_flags_posn
_atom_site_refinement_flags_adp
_atom_site_refinement_flags_occupancy
_atom_site_disorder_assembly
_atom_site_disorder_group
Ni1 Ni 0.48697(4) 0.64497(2) 0.55101(5) 0.01920(14) Uani 1 1 d . . . . .
C1 C 0.4087(3) 0.60352(10) 0.6786(4) 0.0239(8) Uani 1 1 d . . . . .
H1A H 0.430031 0.576202 0.636749 0.029 Uiso 1 1 calc R U . . .
H1AB H 0.447502 0.605304 0.780582 0.029 Uiso 1 1 calc R U . . .
N1 N 0.5061(3) 0.69773(8) 0.4503(3) 0.0177(6) Uani 1 1 d . . . . .
N2 N 0.6652(3) 0.65163(8) 0.5917(3) 0.0196(6) Uani 1 1 d . . . . .
C2 C 0.2706(3) 0.60362(10) 0.7018(4) 0.0224(8) Uani 1 1 d . . . . .
C3 C 0.2356(4) 0.57050(11) 0.8183(4) 0.0304(9) Uani 1 1 d . . . . .
H3A H 0.147508 0.570908 0.832286 0.046 Uiso 1 1 calc R U . . .
H3B H 0.276929 0.576169 0.915470 0.046 Uiso 1 1 calc R U . . .
H3C H 0.260192 0.543325 0.781188 0.046 Uiso 1 1 calc R U . . .
C4 C 0.2015(4) 0.59495(11) 0.5532(4) 0.0301(9) Uani 1 1 d . . . . .
H4A H 0.113970 0.596571 0.570590 0.045 Uiso 1 1 calc R U . . .
H4B H 0.222125 0.567317 0.516906 0.045 Uiso 1 1 calc R U . . .
H4C H 0.224257 0.615402 0.476889 0.045 Uiso 1 1 calc R U . . .
C5 C 0.2300(3) 0.64586(11) 0.7608(4) 0.0277(8) Uani 1 1 d . . . . .
H5A H 0.144150 0.644589 0.788329 0.042 Uiso 1 1 calc R U . . .
H5B H 0.240664 0.666624 0.681308 0.042 Uiso 1 1 calc R U . . .
H5C H 0.279149 0.653334 0.850395 0.042 Uiso 1 1 calc R U . . .
C6 C 0.4237(3) 0.72010(10) 0.3708(4) 0.0189(8) Uani 1 1 d . . . . .
C7 C 0.4454(3) 0.76121(10) 0.3314(4) 0.0207(8) Uani 1 1 d . . . . .
H7 H 0.385862 0.776064 0.274434 0.025 Uiso 1 1 calc R U . . .
C8 C 0.5523(3) 0.78034(10) 0.3743(4) 0.0224(8) Uani 1 1 d . . . . .
H8 H 0.565856 0.808420 0.349315 0.027 Uiso 1 1 calc R U . . .
C9 C 0.6410(3) 0.75787(10) 0.4552(4) 0.0193(8) Uani 1 1 d . . . . .
C10 C 0.6139(3) 0.71657(10) 0.4879(4) 0.0174(7) Uani 1 1 d . . . . .
C11 C 0.7556(3) 0.77405(10) 0.5077(4) 0.0243(8) Uani 1 1 d . . . . .
H11 H 0.774201 0.802211 0.489982 0.029 Uiso 1 1 calc R U . . .
C12 C 0.8373(3) 0.75022(10) 0.5814(4) 0.0240(8) Uani 1 1 d . . . . .
H12 H 0.912018 0.761900 0.615427 0.029 Uiso 1 1 calc R U . . .
C13 C 0.8136(3) 0.70754(10) 0.6096(4) 0.0208(8) Uani 1 1 d . . . . .
C14 C 0.7009(3) 0.69137(10) 0.5647(4) 0.0190(8) Uani 1 1 d . . . . .
C15 C 0.8961(3) 0.68030(10) 0.6820(4) 0.0247(8) Uani 1 1 d . . . . .
H15 H 0.974008 0.689600 0.714819 0.030 Uiso 1 1 calc R U . . .
C16 C 0.8616(3) 0.64007(11) 0.7041(4) 0.0240(8) Uani 1 1 d . . . . .
H16 H 0.917217 0.621367 0.750526 0.029 Uiso 1 1 calc R U . . .
C17 C 0.7462(3) 0.62613(10) 0.6597(4) 0.0199(8) Uani 1 1 d . . . . .
C18 C 0.3085(3) 0.69922(10) 0.3259(3) 0.0184(7) Uani 1 1 d . . . . .
C19 C 0.1969(3) 0.71366(10) 0.3791(4) 0.0212(8) Uani 1 1 d . . . . .
C20 C 0.0898(3) 0.69461(10) 0.3294(4) 0.0221(8) Uani 1 1 d . . . . .
H20 H 0.014363 0.704283 0.366161 0.027 Uiso 1 1 calc R U . . .
C21 C 0.0904(3) 0.66200(11) 0.2279(4) 0.0242(8) Uani 1 1 d . . . . .
C22 C 0.2022(3) 0.64809(10) 0.1769(4) 0.0233(8) Uani 1 1 d . . . . .
H22 H 0.203876 0.625700 0.107504 0.028 Uiso 1 1 calc R U . . .
C23 C 0.3107(3) 0.66566(10) 0.2236(4) 0.0201(8) Uani 1 1 d . . . . .
C24 C 0.1891(3) 0.74929(11) 0.4888(4) 0.0286(9) Uani 1 1 d . . . . .
H24A H 0.123941 0.744121 0.560927 0.043 Uiso 1 1 calc R U . . .
H24B H 0.171711 0.774701 0.432435 0.043 Uiso 1 1 calc R U . . .
H24C H 0.266535 0.752155 0.544277 0.043 Uiso 1 1 calc R U . . .
C25 C -0.0265(4) 0.64272(12) 0.1722(5) 0.0356(9) Uani 1 1 d . . . . .
H25A H -0.023245 0.612885 0.188897 0.053 Uiso 1 1 calc R U . . .
H25B H -0.037658 0.648328 0.063540 0.053 Uiso 1 1 calc R U . . .
H25C H -0.094659 0.654391 0.228086 0.053 Uiso 1 1 calc R U . . .
C26 C 0.4288(3) 0.64964(10) 0.1624(4) 0.0243(8) Uani 1 1 d . . . . .
H26A H 0.412153 0.631940 0.074309 0.036 Uiso 1 1 calc R U . . .
H26B H 0.471363 0.633695 0.241411 0.036 Uiso 1 1 calc R U . . .
H26C H 0.479720 0.672868 0.131703 0.036 Uiso 1 1 calc R U . . .
C27 C 0.7075(3) 0.58260(10) 0.6829(4) 0.0204(8) Uani 1 1 d . . . . .
C28 C 0.6833(3) 0.56815(10) 0.8293(4) 0.0203(8) Uani 1 1 d . . . . .
C29 C 0.6450(3) 0.52764(11) 0.8463(4) 0.0238(8) Uani 1 1 d . . . . .
H29 H 0.628988 0.517605 0.945293 0.029 Uiso 1 1 calc R U . . .
C30 C 0.6294(3) 0.50143(10) 0.7234(4) 0.0264(9) Uani 1 1 d . . . . .
C31 C 0.6552(3) 0.51622(10) 0.5795(4) 0.0270(9) Uani 1 1 d . . . . .
H31 H 0.646046 0.498414 0.494489 0.032 Uiso 1 1 calc R U . . .
C32 C 0.6941(3) 0.55637(11) 0.5570(4) 0.0243(8) Uani 1 1 d . . . . .
C33 C 0.6935(4) 0.59574(11) 0.9672(4) 0.0281(9) Uani 1 1 d . . . . .
H33A H 0.660379 0.581481 1.055409 0.042 Uiso 1 1 calc R U . . .
H33B H 0.647711 0.621172 0.948489 0.042 Uiso 1 1 calc R U . . .
H33C H 0.779132 0.602448 0.986973 0.042 Uiso 1 1 calc R U . . .
C34 C 0.5893(4) 0.45732(11) 0.7453(4) 0.0356(10) Uani 1 1 d . . . . .
H34A H 0.548921 0.447424 0.652272 0.053 Uiso 1 1 calc R U . . .
H34B H 0.532702 0.455871 0.829867 0.053 Uiso 1 1 calc R U . . .
H34C H 0.660419 0.440076 0.768031 0.053 Uiso 1 1 calc R U . . .
C35 C 0.7242(4) 0.57124(12) 0.3988(4) 0.0342(10) Uani 1 1 d . . . . .
H35A H 0.720886 0.547973 0.327884 0.051 Uiso 1 1 calc R U . . .
H35B H 0.805989 0.583159 0.399575 0.051 Uiso 1 1 calc R U . . .
H35C H 0.665110 0.592205 0.366548 0.051 Uiso 1 1 calc R U . . .
C1S C -0.0223(11) 0.5036(3) 0.6544(15) 0.080(3) Uani 0.5 1 d . U P A -1
H1SA H -0.067993 0.496878 0.561196 0.096 Uiso 0.5 1 calc R U P A -1
H1SB H 0.064349 0.505693 0.631807 0.096 Uiso 0.5 1 calc R U P A -1
H1SC H -0.050942 0.530015 0.694436 0.096 Uiso 0.5 1 calc R U P A -1
C2S C -0.0413(16) 0.4705(4) 0.7702(17) 0.069(3) Uani 0.5 1 d . U P A -1
H2SA H -0.010948 0.444013 0.729676 0.083 Uiso 0.5 1 calc R U P A -1
H2SB H -0.129377 0.467401 0.787817 0.083 Uiso 0.5 1 calc R U P A -1
C3S C -0.0370(18) 0.5121(5) 1.0108(17) 0.075(4) Uani 0.5 1 d . U P A -1
H3SA H -0.123683 0.505053 1.024281 0.089 Uiso 0.5 1 calc R U P A -1
H3SB H -0.032172 0.538865 0.957119 0.089 Uiso 0.5 1 calc R U P A -1
O1S O 0.0248(12) 0.4798(4) 0.9246(13) 0.083(3) Uani 0.5 1 d . U P A -1
C4S C 0.0346(15) 0.5147(5) 1.1778(18) 0.078(4) Uani 0.5 1 d . U P A -1
H4SA H -0.012180 0.531882 1.247168 0.118 Uiso 0.5 1 calc R U P A -1
H4SB H 0.115343 0.526777 1.164527 0.118 Uiso 0.5 1 calc R U P A -1
H4SC H 0.043080 0.486915 1.220322 0.118 Uiso 0.5 1 calc R U P A -1

loop_
_atom_site_aniso_label
_atom_site_aniso_U_11
_atom_site_aniso_U_22
_atom_site_aniso_U_33
_atom_site_aniso_U_23
_atom_site_aniso_U_13
_atom_site_aniso_U_12
Ni1 0.0192(3) 0.0142(2) 0.0241(2) 0.00192(19) -0.00086(17) -0.0017(2)
C1 0.024(2) 0.0195(18) 0.028(2) 0.0032(15) -0.0003(16) 0.0003(16)
N1 0.0182(17) 0.0168(14) 0.0180(14) -0.0019(12) -0.0009(11) -0.0012(13)
N2 0.0218(17) 0.0132(15) 0.0241(15) 0.0028(11) 0.0022(12) 0.0009(12)
C2 0.024(2) 0.0207(19) 0.0228(18) 0.0018(14) 0.0003(15) -0.0007(15)
C3 0.032(2) 0.026(2) 0.034(2) 0.0034(16) 0.0053(17) -0.0026(17)
C4 0.031(2) 0.028(2) 0.032(2) 0.0002(16) -0.0018(17) -0.0008(17)
C5 0.027(2) 0.024(2) 0.032(2) 0.0019(16) -0.0008(16) 0.0018(17)
C6 0.018(2) 0.0202(18) 0.0190(17) -0.0012(14) 0.0033(14) 0.0036(15)
C7 0.026(2) 0.0135(17) 0.0224(18) 0.0007(13) -0.0016(15) 0.0045(15)
C8 0.028(2) 0.0132(17) 0.0255(19) 0.0023(14) 0.0019(16) 0.0008(15)
C9 0.020(2) 0.0154(18) 0.0230(18) -0.0011(13) 0.0039(14) -0.0016(14)
C10 0.018(2) 0.0130(17) 0.0216(18) -0.0009(13) 0.0025(14) -0.0008(14)
C11 0.027(2) 0.0155(18) 0.031(2) -0.0006(15) 0.0044(16) -0.0048(16)
C12 0.021(2) 0.0214(19) 0.030(2) 0.0001(15) 0.0015(16) -0.0059(16)
C13 0.017(2) 0.0205(19) 0.0247(18) -0.0010(14) 0.0023(15) 0.0000(15)
C14 0.021(2) 0.0141(17) 0.0218(18) -0.0007(13) 0.0012(14) 0.0005(15)
C15 0.017(2) 0.024(2) 0.033(2) 0.0004(15) 0.0001(16) -0.0022(16)
C16 0.020(2) 0.023(2) 0.0288(19) 0.0036(15) -0.0050(15) 0.0043(16)
C17 0.022(2) 0.0178(17) 0.0204(18) 0.0005(14) 0.0000(14) 0.0043(15)
C18 0.022(2) 0.0169(17) 0.0161(16) 0.0054(13) -0.0030(14) 0.0001(15)
C19 0.025(2) 0.0174(18) 0.0210(18) 0.0039(13) -0.0014(15) 0.0010(15)
C20 0.020(2) 0.0220(19) 0.0246(19) 0.0031(14) 0.0001(15) 0.0045(15)
C21 0.026(2) 0.0205(18) 0.0263(19) 0.0061(15) -0.0043(16) -0.0018(16)
C22 0.032(2) 0.0159(17) 0.0216(17) -0.0009(14) -0.0045(15) -0.0004(16)
C23 0.023(2) 0.0155(17) 0.0218(18) 0.0044(14) -0.0001(15) 0.0025(15)
C24 0.025(2) 0.027(2) 0.034(2) -0.0037(16) 0.0006(16) 0.0042(17)
C25 0.029(2) 0.032(2) 0.046(2) -0.0025(19) -0.0091(18) -0.0015(19)
C26 0.024(2) 0.0190(18) 0.0294(19) 0.0003(15) 0.0012(15) 0.0017(16)
C27 0.016(2) 0.0162(17) 0.0289(19) 0.0012(14) -0.0025(15) 0.0040(14)
C28 0.016(2) 0.0190(18) 0.0257(19) 0.0005(14) -0.0047(15) 0.0029(15)
C29 0.024(2) 0.025(2) 0.0221(18) 0.0057(15) -0.0009(15) 0.0028(16)
C30 0.030(2) 0.0151(18) 0.034(2) 0.0027(15) -0.0033(17) 0.0013(16)
C31 0.033(2) 0.0158(18) 0.032(2) -0.0036(15) -0.0019(17) 0.0016(16)
C32 0.026(2) 0.0221(19) 0.0244(19) -0.0012(15) -0.0009(15) 0.0051(16)
C33 0.035(2) 0.022(2) 0.027(2) -0.0015(15) -0.0021(17) -0.0021(17)
C34 0.046(3) 0.021(2) 0.040(2) 0.0000(17) -0.0008(19) -0.0025(18)
C35 0.046(3) 0.027(2) 0.030(2) -0.0016(16) 0.0018(18) 0.0002(19)
C1S 0.064(7) 0.059(6) 0.117(8) 0.022(6) -0.025(6) -0.013(6)
C2S 0.062(6) 0.054(6) 0.090(6) 0.005(5) 0.000(6) -0.001(5)
C3S 0.070(6) 0.074(6) 0.080(7) -0.001(5) -0.001(6) 0.002(5)
O1S 0.079(5) 0.078(5) 0.093(6) 0.002(5) -0.001(5) 0.005(4)
C4S 0.049(7) 0.102(10) 0.084(8) -0.020(7) -0.006(7) 0.003(8)

loop_
_atom_type_symbol
_atom_type_description
_atom_type_scat_dispersion_real
_atom_type_scat_dispersion_imag
_atom_type_scat_source
C C 0.0033 0.0016 'International Tables Vol C Tables 4.2.6.8 and 6.1.1.4'
H H 0.0000 0.0000 'International Tables Vol C Tables 4.2.6.8 and 6.1.1.4'
N N 0.0061 0.0033 'International Tables Vol C Tables 4.2.6.8 and 6.1.1.4'
Ni Ni 0.3393 1.1124 'International Tables Vol C Tables 4.2.6.8 and 6.1.1.4'
O O 0.0106 0.0060 'International Tables Vol C Tables 4.2.6.8 and 6.1.1.4'

loop_
_geom_angle_atom_site_label_1
_geom_angle_atom_site_label_2
_geom_angle_atom_site_label_3
_geom_angle
_geom_angle_site_symmetry_1
_geom_angle_site_symmetry_3
_geom_angle_publ_flag
N1 Ni1 C1 156.74(14) . . ?
N1 Ni1 N2 82.69(11) . . ?
C1 Ni1 N2 114.25(13) . . ?
C2 C1 Ni1 121.3(2) . . ?
C6 N1 C10 117.2(3) . . ?
C6 N1 Ni1 129.4(2) . . ?
C10 N1 Ni1 112.5(2) . . ?
C17 N2 C14 117.7(3) . . ?
C17 N2 Ni1 130.7(2) . . ?
C14 N2 Ni1 110.7(2) . . ?
C4 C2 C5 108.1(3) . . ?
C4 C2 C1 111.4(3) . . ?
C5 C2 C1 109.9(3) . . ?
C4 C2 C3 108.4(3) . . ?
C5 C2 C3 108.7(3) . . ?
C1 C2 C3 110.2(3) . . ?
N1 C6 C7 121.7(3) . . ?
N1 C6 C18 117.2(3) . . ?
C7 C6 C18 121.1(3) . . ?
C8 C7 C6 120.7(3) . . ?
C7 C8 C9 119.3(3) . . ?
C8 C9 C10 116.9(3) . . ?
C8 C9 C11 125.0(3) . . ?
C10 C9 C11 118.1(3) . . ?
N1 C10 C9 124.2(3) . . ?
N1 C10 C14 115.6(3) . . ?
C9 C10 C14 120.2(3) . . ?
C12 C11 C9 121.4(3) . . ?
C11 C12 C13 121.2(3) . . ?
C14 C13 C15 117.0(3) . . ?
C14 C13 C12 118.5(3) . . ?
C15 C13 C12 124.5(3) . . ?
N2 C14 C13 124.0(3) . . ?
N2 C14 C10 115.6(3) . . ?
C13 C14 C10 120.4(3) . . ?
C16 C15 C13 118.8(3) . . ?
C15 C16 C17 121.3(3) . . ?
N2 C17 C16 121.1(3) . . ?
N2 C17 C27 117.0(3) . . ?
C16 C17 C27 121.9(3) . . ?
C19 C18 C23 119.7(3) . . ?
C19 C18 C6 120.5(3) . . ?
C23 C18 C6 119.8(3) . . ?
C20 C19 C18 119.1(3) . . ?
C20 C19 C24 118.9(3) . . ?
C18 C19 C24 121.9(3) . . ?
C21 C20 C19 121.9(3) . . ?
C20 C21 C22 117.9(3) . . ?
C20 C21 C25 121.0(3) . . ?
C22 C21 C25 121.0(3) . . ?
C23 C22 C21 122.4(3) . . ?
C22 C23 C18 119.0(3) . . ?
C22 C23 C26 119.9(3) . . ?
C18 C23 C26 121.1(3) . . ?
C28 C27 C32 120.3(3) . . ?
C28 C27 C17 120.2(3) . . ?
C32 C27 C17 119.5(3) . . ?
C29 C28 C27 118.6(3) . . ?
C29 C28 C33 119.5(3) . . ?
C27 C28 C33 121.8(3) . . ?
C30 C29 C28 122.1(3) . . ?
C29 C30 C31 118.4(3) . . ?
C29 C30 C34 121.0(3) . . ?
C31 C30 C34 120.6(3) . . ?
C32 C31 C30 121.6(3) . . ?
C31 C32 C27 119.0(3) . . ?
C31 C32 C35 120.2(3) . . ?
C27 C32 C35 120.7(3) . . ?
C1S C2S O1S 112.7(11) . . ?
O1S C3S C4S 106.0(10) . . ?
C3S O1S C2S 112.0(10) . . ?

loop_
_geom_bond_atom_site_label_1
_geom_bond_atom_site_label_2
_geom_bond_distance
_geom_bond_site_symmetry_2
_geom_bond_publ_flag
Ni1 N1 1.942(3) . ?
Ni1 C1 1.961(3) . ?
Ni1 N2 2.001(3) . ?
C1 C2 1.537(5) . ?
N1 C6 1.349(4) . ?
N1 C10 1.371(4) . ?
N2 C17 1.349(4) . ?
N2 C14 1.370(4) . ?
C2 C4 1.528(5) . ?
C2 C5 1.536(5) . ?
C2 C3 1.539(5) . ?
C6 C7 1.401(5) . ?
C6 C18 1.486(5) . ?
C7 C8 1.378(5) . ?
C8 C9 1.404(5) . ?
C9 C10 1.404(4) . ?
C9 C11 1.436(5) . ?
C10 C14 1.422(5) . ?
C11 C12 1.345(5) . ?
C12 C13 1.432(5) . ?
C13 C14 1.398(5) . ?
C13 C15 1.412(5) . ?
C15 C16 1.375(5) . ?
C16 C17 1.398(5) . ?
C17 C27 1.491(5) . ?
C18 C19 1.402(5) . ?
C18 C23 1.414(5) . ?
C19 C20 1.395(5) . ?
C19 C24 1.510(5) . ?
C20 C21 1.385(5) . ?
C21 C22 1.393(5) . ?
C21 C25 1.505(5) . ?
C22 C23 1.380(5) . ?
C23 C26 1.508(5) . ?
C27 C28 1.401(5) . ?
C27 C32 1.404(5) . ?
C28 C29 1.390(5) . ?
C28 C33 1.511(5) . ?
C29 C30 1.385(5) . ?
C30 C31 1.388(5) . ?
C30 C34 1.512(5) . ?
C31 C32 1.387(5) . ?
C32 C35 1.516(5) . ?
C1S C2S 1.500(18) . ?
C2S O1S 1.561(16) . ?
C3S O1S 1.470(14) . ?
C3S C4S 1.659(19) . ?

loop_
_geom_torsion_atom_site_label_1
_geom_torsion_atom_site_label_2
_geom_torsion_atom_site_label_3
_geom_torsion_atom_site_label_4
_geom_torsion
_geom_torsion_site_symmetry_1
_geom_torsion_site_symmetry_2
_geom_torsion_site_symmetry_3
_geom_torsion_site_symmetry_4
_geom_torsion_publ_flag
Ni1 C1 C2 C4 65.0(4) . . . . ?
Ni1 C1 C2 C5 -54.8(4) . . . . ?
Ni1 C1 C2 C3 -174.6(2) . . . . ?
C10 N1 C6 C7 -1.6(5) . . . . ?
Ni1 N1 C6 C7 166.9(2) . . . . ?
C10 N1 C6 C18 178.1(3) . . . . ?
Ni1 N1 C6 C18 -13.3(4) . . . . ?
N1 C6 C7 C8 -0.6(5) . . . . ?
C18 C6 C7 C8 179.7(3) . . . . ?
C6 C7 C8 C9 1.5(5) . . . . ?
C7 C8 C9 C10 -0.1(5) . . . . ?
C7 C8 C9 C11 -179.5(3) . . . . ?
C6 N1 C10 C9 3.1(5) . . . . ?
Ni1 N1 C10 C9 -167.3(3) . . . . ?
C6 N1 C10 C14 -176.9(3) . . . . ?
Ni1 N1 C10 C14 12.7(4) . . . . ?
C8 C9 C10 N1 -2.2(5) . . . . ?
C11 C9 C10 N1 177.2(3) . . . . ?
C8 C9 C10 C14 177.7(3) . . . . ?
C11 C9 C10 C14 -2.9(5) . . . . ?
C8 C9 C11 C12 -178.3(3) . . . . ?
C10 C9 C11 C12 2.4(5) . . . . ?
C9 C11 C12 C13 0.5(5) . . . . ?
C11 C12 C13 C14 -2.8(5) . . . . ?
C11 C12 C13 C15 178.0(3) . . . . ?
C17 N2 C14 C13 -3.1(5) . . . . ?
Ni1 N2 C14 C13 167.4(3) . . . . ?
C17 N2 C14 C10 177.8(3) . . . . ?
Ni1 N2 C14 C10 -11.7(4) . . . . ?
C15 C13 C14 N2 2.5(5) . . . . ?
C12 C13 C14 N2 -176.8(3) . . . . ?
C15 C13 C14 C10 -178.5(3) . . . . ?
C12 C13 C14 C10 2.2(5) . . . . ?
N1 C10 C14 N2 -0.3(4) . . . . ?
C9 C10 C14 N2 179.7(3) . . . . ?
N1 C10 C14 C13 -179.4(3) . . . . ?
C9 C10 C14 C13 0.6(5) . . . . ?
C14 C13 C15 C16 -0.1(5) . . . . ?
C12 C13 C15 C16 179.1(3) . . . . ?
C13 C15 C16 C17 -1.5(5) . . . . ?
C14 N2 C17 C16 1.4(5) . . . . ?
Ni1 N2 C17 C16 -166.8(2) . . . . ?
C14 N2 C17 C27 -177.8(3) . . . . ?
Ni1 N2 C17 C27 14.0(4) . . . . ?
C15 C16 C17 N2 0.9(5) . . . . ?
C15 C16 C17 C27 -180.0(3) . . . . ?
N1 C6 C18 C19 118.1(3) . . . . ?
C7 C6 C18 C19 -62.2(4) . . . . ?
N1 C6 C18 C23 -64.7(4) . . . . ?
C7 C6 C18 C23 115.0(4) . . . . ?
C23 C18 C19 C20 -0.2(5) . . . . ?
C6 C18 C19 C20 177.0(3) . . . . ?
C23 C18 C19 C24 179.8(3) . . . . ?
C6 C18 C19 C24 -2.9(5) . . . . ?
C18 C19 C20 C21 -0.5(5) . . . . ?
C24 C19 C20 C21 179.5(3) . . . . ?
C19 C20 C21 C22 0.7(5) . . . . ?
C19 C20 C21 C25 -178.2(3) . . . . ?
C20 C21 C22 C23 -0.2(5) . . . . ?
C25 C21 C22 C23 178.7(3) . . . . ?
C21 C22 C23 C18 -0.5(5) . . . . ?
C21 C22 C23 C26 -179.0(3) . . . . ?
C19 C18 C23 C22 0.7(5) . . . . ?
C6 C18 C23 C22 -176.6(3) . . . . ?
C19 C18 C23 C26 179.2(3) . . . . ?
C6 C18 C23 C26 1.9(5) . . . . ?
N2 C17 C27 C28 -109.0(4) . . . . ?
C16 C17 C27 C28 71.8(5) . . . . ?
N2 C17 C27 C32 70.2(4) . . . . ?
C16 C17 C27 C32 -109.0(4) . . . . ?
C32 C27 C28 C29 -0.6(5) . . . . ?
C17 C27 C28 C29 178.7(3) . . . . ?
C32 C27 C28 C33 -178.4(3) . . . . ?
C17 C27 C28 C33 0.8(5) . . . . ?
C27 C28 C29 C30 -0.4(5) . . . . ?
C33 C28 C29 C30 177.4(3) . . . . ?
C28 C29 C30 C31 1.1(6) . . . . ?
C28 C29 C30 C34 179.1(4) . . . . ?
C29 C30 C31 C32 -0.9(6) . . . . ?
C34 C30 C31 C32 -178.9(4) . . . . ?
C30 C31 C32 C27 0.0(6) . . . . ?
C30 C31 C32 C35 178.7(4) . . . . ?
C28 C27 C32 C31 0.8(5) . . . . ?
C17 C27 C32 C31 -178.4(3) . . . . ?
C28 C27 C32 C35 -177.9(3) . . . . ?
C17 C27 C32 C35 2.9(5) . . . . ?
C4S C3S O1S C2S 174.0(15) . . . . ?
C1S C2S O1S C3S 74.0(14) . . . . ?
